data_4023376
loop_
_publ_author_name
'Fran\,cois Crestey'
'Matthias Witt'
'Karla Frydenvang'
'Dan Staerk'
'Jerzy W. Jaroszewski'
'Henrik Franzyk'

_publ_contact_author
;
Karla Frydenvang
;
_publ_contact_author_email
;
kf@farma.ku.dk.dk
;
_publ_section_title
;
 Microwave-Assisted Ring-Opening of Activated Aziridines
 with Resin-Bound Amines
;
_journal_name_full 'Journal of Organic Chemistry'
_journal_page_first 3566
_journal_page_last 3569
_journal_paper_doi 10.1021/jo702612u
_journal_volume 73
_journal_year 2008
_chemical_absolute_configuration ad
_chemical_formula_sum 'C14 H12 N2 O4 S'
_chemical_formula_weight 304.32
_chemical_name_systematic
; 
 (S)-2-benzyl-1-(4-nitrobenzenesulfonyl)aziridine
;
_space_group_IT_number 4
_symmetry_cell_setting monoclinic
_symmetry_space_group_name_Hall 'P 2yb'
_symmetry_space_group_name_H-M 'P 1 21 1'
_atom_sites_solution_hydrogens geom
_atom_sites_solution_primary direct
_atom_sites_solution_secondary difmap
_cell_angle_alpha 90.000
_cell_angle_beta 95.487(5)
_cell_angle_gamma 90.000
_cell_formula_units_Z 2
_cell_length_a 6.8140(5)
_cell_length_b 7.4770(7)
_cell_length_c 13.4630(9)
_cell_measurement_temperature 122(1)
_cell_volume 682.77(9)
_computing_cell_refinement 'DIRAX (Duisenberg, 1992)'
_computing_data_collection 'COLLECT (Nonius, 1999)'
_computing_data_reduction 'EvalCCD (Duisenberg, 1998)'
_computing_structure_refinement 'SHELXL-97 (Sheldrick, 1997)'
_computing_structure_solution 'SHELXS-97 (Sheldrick, 1990)'
_diffrn_ambient_temperature 122(1)
_diffrn_measured_fraction_theta_full 0.995
_diffrn_measured_fraction_theta_max 0.995
_diffrn_measurement_device_type 'KappaCCD Enraf Nonius'
_diffrn_radiation_monochromator graphite
_diffrn_radiation_source 'fine-focus sealed tube'
_diffrn_radiation_type MoK\a
_diffrn_radiation_wavelength 0.71073
_diffrn_reflns_av_R_equivalents 0.0409
_diffrn_reflns_av_sigmaI/netI 0.0243
_diffrn_reflns_limit_h_max 8
_diffrn_reflns_limit_h_min -8
_diffrn_reflns_limit_k_max 9
_diffrn_reflns_limit_k_min -9
_diffrn_reflns_limit_l_max 17
_diffrn_reflns_limit_l_min -17
_diffrn_reflns_number 16186
_diffrn_reflns_theta_full 27.50
_diffrn_reflns_theta_max 27.50
_diffrn_reflns_theta_min 3.04
_exptl_absorpt_coefficient_mu 0.255
_exptl_absorpt_correction_T_max 0.980
_exptl_absorpt_correction_T_min 0.913
_exptl_absorpt_correction_type integration
_exptl_absorpt_process_details
;
Gaussian integration (Coppens, 1970)
;
_exptl_crystal_colour colorless
_exptl_crystal_density_diffrn 1.480
_exptl_crystal_density_method 'not measured'
_exptl_crystal_description prism
_exptl_crystal_F_000 316
_exptl_crystal_size_max 0.58
_exptl_crystal_size_mid 0.13
_exptl_crystal_size_min 0.09
_refine_diff_density_max 0.262
_refine_diff_density_min -0.276
_refine_diff_density_rms 0.038
_refine_ls_abs_structure_details 'Flack H D (1983), Acta Cryst. A39, 876-881'
_refine_ls_abs_structure_Flack -0.03(4)
_refine_ls_extinction_method none
_refine_ls_goodness_of_fit_ref 1.066
_refine_ls_hydrogen_treatment mixed
_refine_ls_matrix_type full
_refine_ls_number_parameters 193
_refine_ls_number_reflns 3115
_refine_ls_number_restraints 1
_refine_ls_restrained_S_all 1.065
_refine_ls_R_factor_all 0.0236
_refine_ls_R_factor_gt 0.0226
_refine_ls_shift/su_max 0.017
_refine_ls_shift/su_mean 0.002
_refine_ls_structure_factor_coef Fsqd
_refine_ls_weighting_details 'calc w=1/[\s^2^(Fo^2^)+(0.0400P)^2^+0.0472P] where P=(Fo^2^+2Fc^2^)/3'
_refine_ls_weighting_scheme calc
_refine_ls_wR_factor_gt 0.0596
_refine_ls_wR_factor_ref 0.0601
_reflns_number_gt 3039
_reflns_number_total 3115
_reflns_threshold_expression >2sigma(I)
_cod_data_source_file jo702612u-File001_1.cif
_cod_data_source_block compound2a
_cod_original_sg_symbol_H-M 'P 21'
_cod_database_code 4023376

loop_
_symmetry_equiv_pos_as_xyz
'x, y, z'
'-x, y+1/2, -z'

loop_
_atom_site_label
_atom_site_type_symbol
_atom_site_fract_x
_atom_site_fract_y
_atom_site_fract_z
_atom_site_U_iso_or_equiv
_atom_site_adp_type
_atom_site_occupancy
_atom_site_symmetry_multiplicity
_atom_site_calc_flag
_atom_site_refinement_flags
_atom_site_disorder_assembly
_atom_site_disorder_group
S1 S 0.84016(3) 0.23526(4) 0.409378(17) 0.01474(7) Uani 1 1 d . . .
O20 O 1.04896(11) 0.25316(13) 0.43517(6) 0.02096(18) Uani 1 1 d . . .
O18 O 0.67522(15) 0.92390(14) 0.10220(7) 0.0298(2) Uani 1 1 d . . .
O19 O 0.65680(16) 0.70478(15) -0.00284(7) 0.0327(2) Uani 1 1 d . . .
C9 C 0.53046(15) 0.24338(19) 0.51809(8) 0.0179(2) Uani 1 1 d . . .
H9A H 0.4666 0.1673 0.4641 0.022 Uiso 1 1 calc R . .
H9B H 0.4397 0.3235 0.5503 0.022 Uiso 1 1 calc R . .
C13 C 0.75481(15) 0.69897(14) 0.26037(8) 0.0156(2) Uani 1 1 d . . .
H13 H 0.7674 0.8237 0.2728 0.019 Uiso 1 1 calc R . .
O21 O 0.76486(14) 0.06292(12) 0.37662(7) 0.02226(19) Uani 1 1 d . . .
C12 C 0.79088(15) 0.57528(16) 0.33705(8) 0.0147(2) Uani 1 1 d . . .
H12 H 0.8317 0.6142 0.4030 0.018 Uiso 1 1 calc R . .
C8 C 0.70070(17) 0.16648(17) 0.58198(9) 0.0166(2) Uani 1 1 d . . .
H8 H 0.743(2) 0.055(2) 0.5643(11) 0.020 Uiso 1 1 d . . .
N16 N 0.73259(14) 0.31022(13) 0.50687(7) 0.01556(19) Uani 1 1 d . . .
C11 C 0.76649(15) 0.39366(15) 0.31621(8) 0.0145(2) Uani 1 1 d . . .
C3 C 0.74606(15) 0.2140(2) 0.68922(8) 0.0205(2) Uani 1 1 d . . .
C15 C 0.67095(17) 0.45455(16) 0.14332(9) 0.0183(2) Uani 1 1 d . . .
H15 H 0.6298 0.4164 0.0773 0.022 Uiso 1 1 calc R . .
C10 C 0.70367(17) 0.33158(16) 0.22062(9) 0.0179(2) Uani 1 1 d . . .
H10 H 0.6836 0.2074 0.2086 0.022 Uiso 1 1 calc R . .
N17 N 0.67475(14) 0.76409(15) 0.08241(7) 0.0203(2) Uani 1 1 d . . .
C14 C 0.69991(16) 0.63440(16) 0.16517(8) 0.0157(2) Uani 1 1 d . . .
C4 C 0.76610(19) 0.0759(2) 0.75836(10) 0.0289(3) Uani 1 1 d . . .
H4 H 0.7524 -0.0448 0.7367 0.035 Uiso 1 1 calc R . .
C2 C 0.7686(2) 0.3905(2) 0.72079(10) 0.0287(3) Uani 1 1 d . . .
H2 H 0.7562 0.4852 0.6736 0.034 Uiso 1 1 calc R . .
C6 C 0.8285(2) 0.2891(3) 0.89071(11) 0.0485(6) Uani 1 1 d . . .
H6 H 0.8568 0.3149 0.9597 0.058 Uiso 1 1 calc R . .
C5 C 0.8064(2) 0.1143(3) 0.85968(11) 0.0424(5) Uani 1 1 d . . .
H5 H 0.8186 0.0200 0.9071 0.051 Uiso 1 1 calc R . .
C7 C 0.8097(3) 0.4278(3) 0.82248(12) 0.0442(4) Uani 1 1 d . . .
H7 H 0.8246 0.5481 0.8446 0.053 Uiso 1 1 calc R . .

loop_
_atom_site_aniso_label
_atom_site_aniso_U_11
_atom_site_aniso_U_22
_atom_site_aniso_U_33
_atom_site_aniso_U_23
_atom_site_aniso_U_13
_atom_site_aniso_U_12
S1 0.01786(12) 0.01320(12) 0.01343(12) -0.00042(11) 0.00292(8) 0.00084(10)
O20 0.0188(4) 0.0247(5) 0.0196(4) 0.0030(4) 0.0030(3) 0.0028(4)
O18 0.0436(6) 0.0191(5) 0.0265(5) 0.0034(4) 0.0027(4) 0.0039(4)
O19 0.0505(6) 0.0327(6) 0.0140(4) 0.0010(4) -0.0010(4) 0.0047(5)
C9 0.0161(4) 0.0182(5) 0.0197(5) 0.0040(6) 0.0026(4) 0.0003(5)
C13 0.0149(5) 0.0159(6) 0.0162(5) -0.0016(4) 0.0022(4) -0.0001(4)
O21 0.0338(5) 0.0134(4) 0.0201(4) -0.0023(3) 0.0054(4) -0.0011(4)
C12 0.0138(5) 0.0167(5) 0.0136(5) -0.0034(4) 0.0016(4) 0.0003(4)
C8 0.0167(5) 0.0159(5) 0.0177(6) 0.0032(4) 0.0038(4) -0.0003(4)
N16 0.0188(5) 0.0144(4) 0.0140(4) 0.0004(4) 0.0042(3) -0.0009(4)
C11 0.0128(5) 0.0159(5) 0.0151(5) -0.0002(4) 0.0023(4) 0.0003(4)
C3 0.0135(4) 0.0319(7) 0.0165(5) 0.0010(5) 0.0040(4) 0.0027(5)
C15 0.0200(5) 0.0208(6) 0.0137(5) -0.0035(4) -0.0003(4) -0.0012(4)
C10 0.0210(5) 0.0152(6) 0.0174(5) -0.0039(4) 0.0012(4) -0.0023(4)
N17 0.0207(4) 0.0234(7) 0.0167(4) 0.0038(4) 0.0017(4) 0.0036(4)
C14 0.0143(5) 0.0190(6) 0.0140(5) 0.0005(5) 0.0020(4) 0.0017(4)
C4 0.0160(5) 0.0475(8) 0.0238(6) 0.0133(6) 0.0046(5) -0.0013(6)
C2 0.0261(6) 0.0385(8) 0.0213(6) -0.0064(6) 0.0017(5) 0.0066(6)
C6 0.0244(6) 0.1063(19) 0.0152(6) -0.0087(8) 0.0038(5) 0.0098(8)
C5 0.0188(7) 0.0881(15) 0.0208(7) 0.0202(8) 0.0046(5) 0.0019(8)
C7 0.0335(8) 0.0715(12) 0.0273(7) -0.0216(8) 0.0017(6) 0.0105(8)

loop_
_atom_type_symbol
_atom_type_description
_atom_type_scat_dispersion_real
_atom_type_scat_dispersion_imag
_atom_type_scat_source
C C 0.0033 0.0016 'International Tables Vol C Tables 4.2.6.8 and 6.1.1.4'
H H 0.0000 0.0000 'International Tables Vol C Tables 4.2.6.8 and 6.1.1.4'
N N 0.0061 0.0033 'International Tables Vol C Tables 4.2.6.8 and 6.1.1.4'
O O 0.0106 0.0060 'International Tables Vol C Tables 4.2.6.8 and 6.1.1.4'
S S 0.1246 0.1234 'International Tables Vol C Tables 4.2.6.8 and 6.1.1.4'

loop_
_exptl_crystal_face_index_h
_exptl_crystal_face_index_k
_exptl_crystal_face_index_l
_exptl_crystal_face_perp_dist
1 1 0 0.176
-1 1 0 0.180
-1 0 0 0.037
1 0 0 0.044
0 0 1 0.060
0 0 -1 0.052
0 -1 1 0.255
0 -1 -1 0.250

loop_
_geom_angle_atom_site_label_1
_geom_angle_atom_site_label_2
_geom_angle_atom_site_label_3
_geom_angle
_geom_angle_site_symmetry_1
_geom_angle_site_symmetry_3
_geom_angle_publ_flag
O20 S1 O21 118.19(6) . . ?
O20 S1 N16 106.20(5) . . ?
O21 S1 N16 111.88(5) . . ?
O20 S1 C11 108.49(5) . . ?
O21 S1 C11 108.32(5) . . ?
N16 S1 C11 102.62(5) . . ?
N16 C9 C8 60.74(7) . . ?
N16 C9 H9A 117.7 . . ?
C8 C9 H9A 117.7 . . ?
N16 C9 H9B 117.7 . . ?
C8 C9 H9B 117.7 . . ?
H9A C9 H9B 114.8 . . ?
C14 C13 C12 117.87(10) . . ?
C14 C13 H13 121.1 . . ?
C12 C13 H13 121.1 . . ?
C13 C12 C11 119.31(10) . . ?
C13 C12 H12 120.3 . . ?
C11 C12 H12 120.3 . . ?
C3 C8 C9 122.99(11) . . ?
C3 C8 N16 116.77(11) . . ?
C9 C8 N16 59.45(7) . . ?
C3 C8 H8 115.2(9) . . ?
C9 C8 H8 116.5(9) . . ?
N16 C8 H8 113.8(10) . . ?
C9 N16 C8 59.81(7) . . ?
C9 N16 S1 116.75(8) . . ?
C8 N16 S1 113.13(8) . . ?
C12 C11 C10 121.99(11) . . ?
C12 C11 S1 119.41(9) . . ?
C10 C11 S1 118.28(9) . . ?
C4 C3 C2 120.02(12) . . ?
C4 C3 C8 118.03(13) . . ?
C2 C3 C8 121.95(12) . . ?
C14 C15 C10 118.23(11) . . ?
C14 C15 H15 120.9 . . ?
C10 C15 H15 120.9 . . ?
C15 C10 C11 118.88(11) . . ?
C15 C10 H10 120.6 . . ?
C11 C10 H10 120.6 . . ?
O18 N17 O19 123.71(11) . . ?
O18 N17 C14 118.66(10) . . ?
O19 N17 C14 117.62(11) . . ?
C15 C14 C13 123.64(11) . . ?
C15 C14 N17 118.26(10) . . ?
C13 C14 N17 118.09(10) . . ?
C3 C4 C5 119.97(17) . . ?
C3 C4 H4 120.0 . . ?
C5 C4 H4 120.0 . . ?
C3 C2 C7 119.62(15) . . ?
C3 C2 H2 120.2 . . ?
C7 C2 H2 120.2 . . ?
C5 C6 C7 120.66(14) . . ?
C5 C6 H6 119.7 . . ?
C7 C6 H6 119.7 . . ?
C6 C5 C4 119.87(16) . . ?
C6 C5 H5 120.1 . . ?
C4 C5 H5 120.1 . . ?
C6 C7 C2 119.86(19) . . ?
C6 C7 H7 120.1 . . ?
C2 C7 H7 120.1 . . ?

loop_
_geom_bond_atom_site_label_1
_geom_bond_atom_site_label_2
_geom_bond_distance
_geom_bond_site_symmetry_2
_geom_bond_publ_flag
S1 O20 1.4381(8) . ?
S1 O21 1.4405(9) . ?
S1 N16 1.6608(10) . ?
S1 C11 1.7629(12) . ?
O18 N17 1.2242(16) . ?
O19 N17 1.2256(14) . ?
C9 N16 1.4864(13) . ?
C9 C8 1.4918(15) . ?
C9 H9A 0.9900 . ?
C9 H9B 0.9900 . ?
C13 C14 1.3871(15) . ?
C13 C12 1.3903(16) . ?
C13 H13 0.9500 . ?
C12 C11 1.3934(16) . ?
C12 H12 0.9500 . ?
C8 C3 1.4902(16) . ?
C8 N16 1.5056(15) . ?
C8 H8 0.922(17) . ?
C11 C10 1.3963(15) . ?
C3 C4 1.389(2) . ?
C3 C2 1.390(2) . ?
C15 C14 1.3866(17) . ?
C15 C10 1.3906(17) . ?
C15 H15 0.9500 . ?
C10 H10 0.9500 . ?
N17 C14 1.4747(15) . ?
C4 C5 1.395(2) . ?
C4 H4 0.9500 . ?
C2 C7 1.399(2) . ?
C2 H2 0.9500 . ?
C6 C5 1.376(3) . ?
C6 C7 1.383(3) . ?
C6 H6 0.9500 . ?
C5 H5 0.9500 . ?
C7 H7 0.9500 . ?

loop_
_geom_torsion_atom_site_label_1
_geom_torsion_atom_site_label_2
_geom_torsion_atom_site_label_3
_geom_torsion_atom_site_label_4
_geom_torsion
_geom_torsion_site_symmetry_1
_geom_torsion_site_symmetry_2
_geom_torsion_site_symmetry_3
_geom_torsion_site_symmetry_4
_geom_torsion_publ_flag
C14 C13 C12 C11 -1.45(15) . . . . ?
N16 C9 C8 C3 103.92(13) . . . . ?
C8 C9 N16 S1 102.46(9) . . . . ?
C3 C8 N16 C9 -114.23(12) . . . . ?
C3 C8 N16 S1 137.25(9) . . . . ?
C9 C8 N16 S1 -108.52(9) . . . . ?
O20 S1 N16 C9 -156.45(8) . . . . ?
O21 S1 N16 C9 -26.15(10) . . . . ?
C11 S1 N16 C9 89.75(9) . . . . ?
O20 S1 N16 C8 -89.85(9) . . . . ?
O21 S1 N16 C8 40.45(9) . . . . ?
C11 S1 N16 C8 156.36(8) . . . . ?
C13 C12 C11 C10 -1.03(16) . . . . ?
C13 C12 C11 S1 172.41(8) . . . . ?
O20 S1 C11 C12 -61.73(10) . . . . ?
O21 S1 C11 C12 168.82(9) . . . . ?
N16 S1 C11 C12 50.37(10) . . . . ?
O20 S1 C11 C10 111.95(9) . . . . ?
O21 S1 C11 C10 -17.49(10) . . . . ?
N16 S1 C11 C10 -135.94(9) . . . . ?
C9 C8 C3 C4 126.33(13) . . . . ?
N16 C8 C3 C4 -164.22(10) . . . . ?
C9 C8 C3 C2 -53.77(16) . . . . ?
N16 C8 C3 C2 15.67(16) . . . . ?
C14 C15 C10 C11 -0.84(16) . . . . ?
C12 C11 C10 C15 2.21(16) . . . . ?
S1 C11 C10 C15 -171.31(9) . . . . ?
C10 C15 C14 C13 -1.73(17) . . . . ?
C10 C15 C14 N17 177.04(10) . . . . ?
C12 C13 C14 C15 2.89(16) . . . . ?
C12 C13 C14 N17 -175.88(9) . . . . ?
O18 N17 C14 C15 170.85(10) . . . . ?
O19 N17 C14 C15 -10.00(15) . . . . ?
O18 N17 C14 C13 -10.31(15) . . . . ?
O19 N17 C14 C13 168.84(10) . . . . ?
C2 C3 C4 C5 0.81(17) . . . . ?
C8 C3 C4 C5 -179.29(11) . . . . ?
C4 C3 C2 C7 -0.58(19) . . . . ?
C8 C3 C2 C7 179.52(12) . . . . ?
C7 C6 C5 C4 0.5(2) . . . . ?
C3 C4 C5 C6 -0.7(2) . . . . ?
C5 C6 C7 C2 -0.2(2) . . . . ?
C3 C2 C7 C6 0.3(2) . . . . ?

loop_
_cod_related_entry_id
_cod_related_entry_database
_cod_related_entry_code
1 ChemSpider 29434912
